data_7202328
loop_
_publ_author_name
'Du, Miao'
'Zhang, Zhi-Hui'
'Wang, Xiu-Guang'
'Tang, Liang-Fu'
'Zhao, Xiao-Jun'

_publ_section_title
;
 Structural modulation of polythreading and interpenetrating
 coordination networks with an elongated dipyridyl building block and
 various anionic co-ligands
;
_journal_issue 12
_journal_name_full CrystEngComm
_journal_page_first 1855
_journal_paper_doi 10.1039/b810121c
_journal_volume 10
_journal_year 2008
_chemical_formula_sum 'C42 H46 Cu N14 O7'
_chemical_formula_weight 922.47
_chemical_name_systematic
;
?
;
_space_group_IT_number 54
_symmetry_cell_setting orthorhombic
_symmetry_space_group_name_Hall '-P 2a 2ac'
_symmetry_space_group_name_H-M 'P c c a'
_atom_sites_solution_hydrogens geom
_atom_sites_solution_primary direct
_atom_sites_solution_secondary difmap
_audit_creation_method SHELXL-97
_cell_angle_alpha 90.00
_cell_angle_beta 90.00
_cell_angle_gamma 90.00
_cell_formula_units_Z 4
_cell_length_a 23.955(16)
_cell_length_b 24.334(16)
_cell_length_c 8.163(6)
_cell_measurement_reflns_used 3824
_cell_measurement_temperature 293(2)
_cell_measurement_theta_max 22.23
_cell_measurement_theta_min 2.39
_cell_volume 4758(6)
_computing_cell_refinement 'Bruker APEX II'
_computing_data_collection 'Bruker APEX II'
_computing_data_reduction 'Bruker SAINT'
_computing_molecular_graphics 'Bruker SHELXTL'
_computing_publication_material 'Bruker SHELXTL'
_computing_structure_refinement 'SHELXL-97 (Sheldrick, 1997)'
_computing_structure_solution 'SHELXS-97 (Sheldrick, 1990)'
_diffrn_ambient_temperature 293(2)
_diffrn_measured_fraction_theta_full 0.996
_diffrn_measured_fraction_theta_max 0.996
_diffrn_measurement_device_type 'Apex II CCD area detector'
_diffrn_measurement_method 'phi and omega scans'
_diffrn_radiation_monochromator graphite
_diffrn_radiation_source 'fine-focus sealed tube'
_diffrn_radiation_type MoK\a
_diffrn_radiation_wavelength 0.71073
_diffrn_reflns_av_R_equivalents 0.0644
_diffrn_reflns_av_sigmaI/netI 0.0743
_diffrn_reflns_limit_h_max 28
_diffrn_reflns_limit_h_min -28
_diffrn_reflns_limit_k_max 27
_diffrn_reflns_limit_k_min -28
_diffrn_reflns_limit_l_max 9
_diffrn_reflns_limit_l_min -9
_diffrn_reflns_number 24062
_diffrn_reflns_theta_full 25.01
_diffrn_reflns_theta_max 25.01
_diffrn_reflns_theta_min 1.90
_exptl_absorpt_coefficient_mu 0.521
_exptl_absorpt_correction_T_max 0.9327
_exptl_absorpt_correction_T_min 0.8941
_exptl_absorpt_correction_type multi-scan
_exptl_absorpt_process_details SADABS
_exptl_crystal_colour Blue
_exptl_crystal_density_diffrn 1.288
_exptl_crystal_density_meas ?
_exptl_crystal_density_method 'not measured'
_exptl_crystal_description Block
_exptl_crystal_F_000 1924
_exptl_crystal_size_max 0.26
_exptl_crystal_size_mid 0.18
_exptl_crystal_size_min 0.14
_refine_diff_density_max 1.004
_refine_diff_density_min -0.538
_refine_diff_density_rms 0.105
_refine_ls_extinction_coef 0.0054(13)
_refine_ls_extinction_expression Fc^*^=kFc[1+0.001xFc^2^\l^3^/sin(2\q)]^-1/4^
_refine_ls_extinction_method SHELXL
_refine_ls_goodness_of_fit_ref 1.038
_refine_ls_hydrogen_treatment constr
_refine_ls_matrix_type full
_refine_ls_number_parameters 328
_refine_ls_number_reflns 4188
_refine_ls_number_restraints 62
_refine_ls_restrained_S_all 1.072
_refine_ls_R_factor_all 0.1117
_refine_ls_R_factor_gt 0.0789
_refine_ls_shift/su_max 0.003
_refine_ls_shift/su_mean 0.000
_refine_ls_structure_factor_coef Fsqd
_refine_ls_weighting_details 'calc w=1/[\s^2^(Fo^2^)+(0.1576P)^2^+6.4657P] where P=(Fo^2^+2Fc^2^)/3'
_refine_ls_weighting_scheme calc
_refine_ls_wR_factor_gt 0.2333
_refine_ls_wR_factor_ref 0.2679
_reflns_number_gt 2799
_reflns_number_total 4188
_reflns_threshold_expression >2sigma(I)
_cod_data_source_file b810121c.txt
_cod_data_source_block 3.Cu
_cod_depositor_comments
;
The following automatic conversions were performed:
'_symmetry_cell_setting' value 'Orthorhombic' changed to 'orthorhombic'
according to '/home/saulius/struct/CIF-dictionaries/cif_core.dic'
dictionary named 'cif_core.dic' version 2.4.1 from
2010-06-29.

'_exptl_absorpt_correction_type' value 'MULTI-SCAN' changed
to 'multi-scan' according to
'/home/saulius/struct/CIF-dictionaries/cif_core.dic' dictionary named
'cif_core.dic' version 2.4.1 from
2010-06-29.

'_refine_ls_hydrogen_treatment' value 'Constr' changed to
'constr' according to '/home/saulius/struct/CIF-dictionaries/cif_core.dic'
dictionary named 'cif_core.dic' version 2.4.1 from 2010-06-29.

Automatic conversion script
Id: cif_fix_enum 1527 2010-12-29 10:47:43Z saulius 

The following automatic conversions were performed:

'_exptl_crystal_density_meas' value 'NONE' was changed to '?' - the
value is perceived as not measured.

Automatic conversion script
Id: cif_fix_values 3008 2015-01-20 13:52:24Z robertas 
;
_cod_original_sg_symbol_H-M Pcca
_cod_database_code 7202328

loop_
_symmetry_equiv_pos_as_xyz
'x, y, z'
'-x+1/2, -y, z'
'-x, y, -z+1/2'
'x+1/2, -y, -z+1/2'
'-x, -y, -z'
'x-1/2, y, -z'
'x, -y, z-1/2'
'-x-1/2, y, z-1/2'

loop_
_atom_site_label
_atom_site_type_symbol
_atom_site_fract_x
_atom_site_fract_y
_atom_site_fract_z
_atom_site_U_iso_or_equiv
_atom_site_adp_type
_atom_site_occupancy
_atom_site_symmetry_multiplicity
_atom_site_calc_flag
_atom_site_refinement_flags
_atom_site_disorder_assembly
_atom_site_disorder_group
Cu1 Cu 0.5000 0.26129(4) 0.2500 0.0567(4) Uani 1 2 d S . .
N1 N 0.45495(17) 0.31973(18) 0.3666(6) 0.0553(12) Uani 1 1 d . . .
N2 N 0.29779(17) 0.48458(17) 0.7686(5) 0.0418(10) Uani 1 1 d . . .
N3 N 0.33100(17) 0.52565(18) 0.7100(5) 0.0453(10) Uani 1 1 d . . .
N4 N 0.45216(18) 0.20161(17) 0.3529(6) 0.0529(12) Uani 1 1 d . . .
N5 N 0.32977(16) -0.01681(16) 0.6158(5) 0.0432(10) Uani 1 1 d . . .
N6 N 0.29586(16) 0.02033(17) 0.6903(5) 0.0424(10) Uani 1 1 d . . .
C1 C 0.39271(19) 0.39969(19) 0.5355(6) 0.0425(12) Uani 1 1 d . . .
C2 C 0.3678(2) 0.3592(2) 0.4450(7) 0.0518(14) Uani 1 1 d . . .
H2 H 0.3290 0.3579 0.4382 0.062 Uiso 1 1 calc R . .
C3 C 0.3995(2) 0.3196(2) 0.3625(7) 0.0538(14) Uani 1 1 d . . .
H3 H 0.3812 0.2924 0.3031 0.065 Uiso 1 1 calc R A .
C4 C 0.4794(2) 0.3587(2) 0.4550(9) 0.0655(18) Uani 1 1 d . . .
H4 H 0.5182 0.3590 0.4597 0.079 Uiso 1 1 calc R A .
C5 C 0.4510(2) 0.3984(2) 0.5398(8) 0.0550(14) Uani 1 1 d . . .
H5 H 0.4705 0.4245 0.6002 0.066 Uiso 1 1 calc R . .
C6 C 0.3603(2) 0.4420(2) 0.6227(6) 0.0439(12) Uani 1 1 d . . .
C7 C 0.3136(2) 0.4340(2) 0.7185(6) 0.0427(12) Uani 1 1 d . . .
C8 C 0.2849(2) 0.3835(2) 0.7716(8) 0.0611(16) Uani 1 1 d . . .
H8A H 0.2845 0.3819 0.8891 0.092 Uiso 1 1 calc R . .
H8B H 0.3043 0.3521 0.7292 0.092 Uiso 1 1 calc R . .
H8C H 0.2473 0.3837 0.7311 0.092 Uiso 1 1 calc R . .
C9 C 0.36995(19) 0.4993(2) 0.6227(6) 0.0439(12) Uani 1 1 d . . .
C10 C 0.4148(2) 0.5319(2) 0.5417(8) 0.0551(14) Uani 1 1 d . . .
H10A H 0.4011 0.5681 0.5172 0.083 Uiso 1 1 calc R . .
H10B H 0.4258 0.5140 0.4420 0.083 Uiso 1 1 calc R . .
H10C H 0.4464 0.5347 0.6136 0.083 Uiso 1 1 calc R . .
C11 C 0.2500 0.5000 0.8678(8) 0.0464(17) Uani 1 2 d S . .
H11A H 0.2398 0.4694 0.9378 0.056 Uiso 0.50 1 calc PR . .
H11B H 0.2602 0.5306 0.9378 0.056 Uiso 0.50 1 calc PR . .
C12 C 0.3894(2) 0.1162(2) 0.4916(7) 0.0473(12) Uani 1 1 d . . .
C13 C 0.3989(2) 0.1200(2) 0.3229(7) 0.0549(14) Uani 1 1 d . . .
H13 H 0.3842 0.0934 0.2532 0.066 Uiso 1 1 calc R . .
C14 C 0.4297(2) 0.1622(2) 0.2594(7) 0.0550(14) Uani 1 1 d . . .
H14 H 0.4353 0.1636 0.1468 0.066 Uiso 1 1 calc R A .
C15 C 0.4429(2) 0.1992(2) 0.5159(8) 0.0613(16) Uani 1 1 d . . .
H15 H 0.4578 0.2266 0.5822 0.074 Uiso 1 1 calc R A .
C16 C 0.4120(2) 0.1577(2) 0.5881(7) 0.0586(15) Uani 1 1 d . . .
H16 H 0.4065 0.1575 0.7009 0.070 Uiso 1 1 calc R . .
C17 C 0.3567(2) 0.0703(2) 0.5595(6) 0.0444(12) Uani 1 1 d . . .
C18 C 0.36677(19) 0.0139(2) 0.5345(6) 0.0432(12) Uani 1 1 d . . .
C19 C 0.4143(2) -0.0137(2) 0.4490(7) 0.0553(14) Uani 1 1 d . . .
H19A H 0.4369 0.0135 0.3953 0.083 Uiso 1 1 calc R . .
H19B H 0.4001 -0.0390 0.3693 0.083 Uiso 1 1 calc R . .
H19C H 0.4366 -0.0332 0.5276 0.083 Uiso 1 1 calc R . .
C20 C 0.3105(2) 0.0733(2) 0.6612(6) 0.0453(12) Uani 1 1 d . . .
C21 C 0.2803(3) 0.1208(3) 0.7300(9) 0.0709(19) Uani 1 1 d . . .
H21A H 0.2919 0.1265 0.8413 0.106 Uiso 1 1 calc R . .
H21B H 0.2409 0.1137 0.7269 0.106 Uiso 1 1 calc R . .
H21C H 0.2886 0.1530 0.6664 0.106 Uiso 1 1 calc R . .
C22 C 0.2500 0.0000 0.7902(9) 0.0455(17) Uani 1 2 d S . .
H22A H 0.2634 -0.0294 0.8601 0.055 Uiso 0.50 1 calc PR . .
H22B H 0.2366 0.0294 0.8601 0.055 Uiso 0.50 1 calc PR . .
O4 O 0.7645(10) 0.2509(8) 0.615(3) 0.217(10) Uani 0.50 1 d PU . .
H4A H 0.7880 0.2469 0.6990 0.325 Uiso 0.50 1 d PR . .
H4B H 0.7922 0.2524 0.5184 0.325 Uiso 0.50 1 d PR . .
N7 N 0.6007(3) 0.2670(3) 0.5709(8) 0.132(3) Uani 1 1 d DU . .
O1 O 0.5584(3) 0.2516(3) 0.5125(12) 0.091(3) Uani 0.75 1 d PDU A 1
O2 O 0.6345(5) 0.2419(6) 0.6488(18) 0.199(6) Uani 0.75 1 d PDU A 1
O3 O 0.6122(6) 0.3173(4) 0.548(2) 0.236(7) Uani 0.75 1 d PDU A 1
O1' O 0.6406(8) 0.2353(10) 0.537(3) 0.131(10) Uani 0.25 1 d PDU A 2
O2' O 0.6004(10) 0.2895(11) 0.7007(18) 0.133(10) Uani 0.25 1 d PDU A 2
O3' O 0.5653(7) 0.2715(8) 0.466(2) 0.066(6) Uani 0.25 1 d PDU A 2

loop_
_atom_site_aniso_label
_atom_site_aniso_U_11
_atom_site_aniso_U_22
_atom_site_aniso_U_33
_atom_site_aniso_U_23
_atom_site_aniso_U_13
_atom_site_aniso_U_12
Cu1 0.0550(6) 0.0263(5) 0.0887(9) 0.000 0.0316(5) 0.000
N1 0.046(2) 0.035(2) 0.085(3) -0.003(2) 0.020(2) -0.0035(19)
N2 0.040(2) 0.044(3) 0.042(2) 0.0033(18) 0.0022(17) 0.0077(18)
N3 0.042(2) 0.045(2) 0.048(3) -0.0041(19) -0.0011(19) 0.0045(19)
N4 0.053(3) 0.036(2) 0.069(3) -0.006(2) 0.017(2) -0.0043(19)
N5 0.041(2) 0.039(2) 0.049(2) 0.0065(19) -0.0014(19) -0.0061(17)
N6 0.038(2) 0.041(2) 0.048(2) -0.0004(19) 0.0013(19) -0.0104(18)
C1 0.044(3) 0.032(2) 0.051(3) 0.001(2) 0.006(2) 0.004(2)
C2 0.039(3) 0.044(3) 0.073(4) -0.008(3) 0.003(3) 0.002(2)
C3 0.047(3) 0.041(3) 0.074(4) -0.008(3) 0.006(3) 0.002(2)
C4 0.042(3) 0.043(3) 0.111(5) -0.013(3) 0.017(3) -0.004(2)
C5 0.039(3) 0.042(3) 0.084(4) -0.015(3) 0.007(3) -0.002(2)
C6 0.041(2) 0.042(3) 0.049(3) 0.000(2) 0.003(2) 0.006(2)
C7 0.038(2) 0.042(3) 0.049(3) 0.002(2) 0.000(2) 0.009(2)
C8 0.059(3) 0.050(4) 0.074(4) 0.009(3) 0.018(3) 0.003(3)
C9 0.046(3) 0.042(3) 0.044(3) -0.006(2) -0.001(2) 0.000(2)
C10 0.047(3) 0.047(3) 0.071(4) -0.003(3) 0.006(3) -0.007(2)
C11 0.040(3) 0.061(5) 0.038(4) 0.000 0.000 0.015(3)
C12 0.042(3) 0.039(3) 0.062(3) 0.002(2) 0.006(2) -0.006(2)
C13 0.067(3) 0.042(3) 0.056(3) -0.003(3) 0.012(3) -0.017(3)
C14 0.067(4) 0.043(3) 0.055(3) -0.003(3) 0.014(3) -0.007(3)
C15 0.067(4) 0.044(3) 0.073(4) -0.010(3) 0.018(3) -0.016(3)
C16 0.069(4) 0.051(3) 0.056(3) -0.006(3) 0.012(3) -0.021(3)
C17 0.043(3) 0.041(3) 0.049(3) 0.001(2) 0.003(2) -0.010(2)
C18 0.039(2) 0.044(3) 0.046(3) 0.003(2) -0.004(2) -0.004(2)
C19 0.044(3) 0.060(3) 0.063(4) 0.000(3) 0.005(3) 0.003(2)
C20 0.045(3) 0.039(3) 0.051(3) 0.000(2) 0.002(2) -0.010(2)
C21 0.073(4) 0.049(4) 0.091(5) -0.012(3) 0.022(3) -0.009(3)
C22 0.042(4) 0.050(4) 0.044(4) 0.000 0.000 -0.015(3)
O4 0.219(13) 0.185(12) 0.247(14) 0.004(9) 0.004(10) -0.043(9)
N7 0.150(7) 0.089(5) 0.156(7) 0.025(5) -0.010(6) -0.011(5)
O1 0.078(5) 0.068(5) 0.128(6) -0.003(4) -0.007(5) -0.011(4)
O2 0.202(9) 0.206(9) 0.188(9) 0.086(8) -0.018(8) 0.007(7)
O3 0.225(10) 0.222(10) 0.262(11) 0.005(9) -0.032(8) -0.021(8)
O1' 0.129(13) 0.136(13) 0.128(13) -0.002(9) -0.004(9) 0.022(9)
O2' 0.152(13) 0.135(13) 0.112(12) -0.018(9) 0.003(9) -0.018(10)
O3' 0.075(10) 0.062(10) 0.061(9) 0.002(7) -0.026(7) -0.006(7)

loop_
_atom_type_symbol
_atom_type_description
_atom_type_scat_dispersion_real
_atom_type_scat_dispersion_imag
_atom_type_scat_source
C C 0.0033 0.0016 'International Tables Vol C Tables 4.2.6.8 and 6.1.1.4'
H H 0.0000 0.0000 'International Tables Vol C Tables 4.2.6.8 and 6.1.1.4'
N N 0.0061 0.0033 'International Tables Vol C Tables 4.2.6.8 and 6.1.1.4'
O O 0.0106 0.0060 'International Tables Vol C Tables 4.2.6.8 and 6.1.1.4'
Cu Cu 0.3201 1.2651 'International Tables Vol C Tables 4.2.6.8 and 6.1.1.4'

loop_
_geom_angle_atom_site_label_1
_geom_angle_atom_site_label_2
_geom_angle_atom_site_label_3
_geom_angle
_geom_angle_site_symmetry_1
_geom_angle_site_symmetry_3
_geom_angle_publ_flag
N1 Cu1 N1 90.7(2) 3_655 . ?
N1 Cu1 N4 176.2(2) 3_655 . ?
N1 Cu1 N4 90.40(18) . . ?
N1 Cu1 N4 90.40(18) 3_655 3_655 ?
N1 Cu1 N4 176.2(2) . 3_655 ?
N4 Cu1 N4 88.8(2) . 3_655 ?
N1 Cu1 O3' 85.8(5) 3_655 3_655 ?
N1 Cu1 O3' 85.7(5) . 3_655 ?
N4 Cu1 O3' 90.6(5) . 3_655 ?
N4 Cu1 O3' 98.0(5) 3_655 3_655 ?
N1 Cu1 O3' 85.7(5) 3_655 . ?
N1 Cu1 O3' 85.8(5) . . ?
N4 Cu1 O3' 98.0(5) . . ?
N4 Cu1 O3' 90.6(5) 3_655 . ?
O3' Cu1 O3' 167.9(10) 3_655 . ?
C4 N1 C3 117.2(5) . . ?
C4 N1 Cu1 121.5(4) . . ?
C3 N1 Cu1 121.3(4) . . ?
C7 N2 N3 113.5(4) . . ?
C7 N2 C11 128.7(4) . . ?
N3 N2 C11 117.8(3) . . ?
C9 N3 N2 104.1(4) . . ?
C14 N4 C15 117.7(5) . . ?
C14 N4 Cu1 120.2(4) . . ?
C15 N4 Cu1 122.1(4) . . ?
C18 N5 N6 104.3(4) . . ?
C20 N6 N5 113.5(4) . . ?
C20 N6 C22 128.1(4) . . ?
N5 N6 C22 118.4(3) . . ?
C2 C1 C5 115.6(4) . . ?
C2 C1 C6 122.3(4) . . ?
C5 C1 C6 122.1(5) . . ?
C1 C2 C3 121.3(5) . . ?
C1 C2 H2 119.4 . . ?
C3 C2 H2 119.4 . . ?
N1 C3 C2 121.9(5) . . ?
N1 C3 H3 119.0 . . ?
C2 C3 H3 119.0 . . ?
N1 C4 C5 124.0(5) . . ?
N1 C4 H4 118.0 . . ?
C5 C4 H4 118.0 . . ?
C4 C5 C1 120.1(5) . . ?
C4 C5 H5 120.0 . . ?
C1 C5 H5 120.0 . . ?
C7 C6 C9 105.9(4) . . ?
C7 C6 C1 127.1(5) . . ?
C9 C6 C1 127.0(4) . . ?
N2 C7 C6 105.6(4) . . ?
N2 C7 C8 122.7(5) . . ?
C6 C7 C8 131.6(5) . . ?
C7 C8 H8A 109.5 . . ?
C7 C8 H8B 109.5 . . ?
H8A C8 H8B 109.5 . . ?
C7 C8 H8C 109.5 . . ?
H8A C8 H8C 109.5 . . ?
H8B C8 H8C 109.5 . . ?
N3 C9 C6 110.9(4) . . ?
N3 C9 C10 119.0(5) . . ?
C6 C9 C10 130.1(5) . . ?
C9 C10 H10A 109.5 . . ?
C9 C10 H10B 109.5 . . ?
H10A C10 H10B 109.5 . . ?
C9 C10 H10C 109.5 . . ?
H10A C10 H10C 109.5 . . ?
H10B C10 H10C 109.5 . . ?
N2 C11 N2 112.2(5) 2_565 . ?
N2 C11 H11A 109.2 2_565 . ?
N2 C11 H11A 109.2 . . ?
N2 C11 H11B 109.2 2_565 . ?
N2 C11 H11B 109.2 . . ?
H11A C11 H11B 107.9 . . ?
C16 C12 C13 116.6(5) . . ?
C16 C12 C17 123.0(5) . . ?
C13 C12 C17 120.4(5) . . ?
C14 C13 C12 120.6(5) . . ?
C14 C13 H13 119.7 . . ?
C12 C13 H13 119.7 . . ?
N4 C14 C13 122.7(5) . . ?
N4 C14 H14 118.7 . . ?
C13 C14 H14 118.7 . . ?
N4 C15 C16 122.6(5) . . ?
N4 C15 H15 118.7 . . ?
C16 C15 H15 118.7 . . ?
C15 C16 C12 119.8(5) . . ?
C15 C16 H16 120.1 . . ?
C12 C16 H16 120.1 . . ?
C20 C17 C18 105.9(4) . . ?
C20 C17 C12 127.7(5) . . ?
C18 C17 C12 126.4(5) . . ?
N5 C18 C17 111.1(4) . . ?
N5 C18 C19 119.2(4) . . ?
C17 C18 C19 129.4(5) . . ?
C18 C19 H19A 109.5 . . ?
C18 C19 H19B 109.5 . . ?
H19A C19 H19B 109.5 . . ?
C18 C19 H19C 109.5 . . ?
H19A C19 H19C 109.5 . . ?
H19B C19 H19C 109.5 . . ?
N6 C20 C17 105.2(4) . . ?
N6 C20 C21 123.4(5) . . ?
C17 C20 C21 131.4(5) . . ?
C20 C21 H21A 109.5 . . ?
C20 C21 H21B 109.5 . . ?
H21A C21 H21B 109.5 . . ?
C20 C21 H21C 109.5 . . ?
H21A C21 H21C 109.5 . . ?
H21B C21 H21C 109.5 . . ?
N6 C22 N6 111.8(6) 2 . ?
N6 C22 H22A 109.3 2 . ?
N6 C22 H22A 109.3 . . ?
N6 C22 H22B 109.3 2 . ?
N6 C22 H22B 109.3 . . ?
H22A C22 H22B 107.9 . . ?
H4A O4 H4B 100.7 . . ?
O1 N7 O2' 119.9(12) . . ?
O1 N7 O2 129.3(9) . . ?
O2' N7 O2 76.5(12) . . ?
O2' N7 O3' 125.4(10) . . ?
O2 N7 O3' 153.8(12) . . ?
O1 N7 O1' 111.6(12) . . ?
O2' N7 O1' 119.0(10) . . ?
O2 N7 O1' 45.0(11) . . ?
O3' N7 O1' 115.6(9) . . ?
O1 N7 O3 115.6(8) . . ?
O2' N7 O3 71.8(13) . . ?
O2 N7 O3 115.0(8) . . ?
O3' N7 O3 87.7(11) . . ?
O1' N7 O3 113.2(15) . . ?
N7 O3' Cu1 168.2(14) . . ?

loop_
_geom_bond_atom_site_label_1
_geom_bond_atom_site_label_2
_geom_bond_distance
_geom_bond_site_symmetry_2
_geom_bond_publ_flag
Cu1 N1 2.023(4) 3_655 ?
Cu1 N1 2.023(4) . ?
Cu1 N4 2.032(4) . ?
Cu1 N4 2.032(4) 3_655 ?
Cu1 O3' 2.371(10) 3_655 ?
Cu1 O3' 2.371(10) . ?
N1 C4 1.327(8) . ?
N1 C3 1.330(6) . ?
N2 C7 1.352(6) . ?
N2 N3 1.364(6) . ?
N2 C11 1.452(5) . ?
N3 C9 1.338(6) . ?
N4 C14 1.338(7) . ?
N4 C15 1.350(8) . ?
N5 C18 1.335(6) . ?
N5 N6 1.359(6) . ?
N6 C20 1.357(6) . ?
N6 C22 1.455(6) . ?
C1 C2 1.370(7) . ?
C1 C5 1.396(7) . ?
C1 C6 1.473(7) . ?
C2 C3 1.398(7) . ?
C2 H2 0.9300 . ?
C3 H3 0.9300 . ?
C4 C5 1.370(8) . ?
C4 H4 0.9300 . ?
C5 H5 0.9300 . ?
C6 C7 1.378(7) . ?
C6 C9 1.415(7) . ?
C7 C8 1.472(8) . ?
C8 H8A 0.9600 . ?
C8 H8B 0.9600 . ?
C8 H8C 0.9600 . ?
C9 C10 1.490(7) . ?
C10 H10A 0.9600 . ?
C10 H10B 0.9600 . ?
C10 H10C 0.9600 . ?
C11 N2 1.452(5) 2_565 ?
C11 H11A 0.9700 . ?
C11 H11B 0.9700 . ?
C12 C16 1.391(7) . ?
C12 C13 1.399(8) . ?
C12 C17 1.472(7) . ?
C13 C14 1.368(8) . ?
C13 H13 0.9300 . ?
C14 H14 0.9300 . ?
C15 C16 1.384(7) . ?
C15 H15 0.9300 . ?
C16 H16 0.9300 . ?
C17 C20 1.385(7) . ?
C17 C18 1.410(7) . ?
C18 C19 1.495(7) . ?
C19 H19A 0.9600 . ?
C19 H19B 0.9600 . ?
C19 H19C 0.9600 . ?
C20 C21 1.474(8) . ?
C21 H21A 0.9600 . ?
C21 H21B 0.9600 . ?
C21 H21C 0.9600 . ?
C22 N6 1.455(6) 2 ?
C22 H22A 0.9700 . ?
C22 H22B 0.9700 . ?
O4 H4A 0.8954 . ?
O4 H4B 1.0288 . ?
N7 O1 1.181(7) . ?
N7 O2' 1.193(8) . ?
N7 O2 1.196(8) . ?
N7 O3' 1.211(9) . ?
N7 O1' 1.258(9) . ?
N7 O3 1.269(8) . ?

loop_
_geom_torsion_atom_site_label_1
_geom_torsion_atom_site_label_2
_geom_torsion_atom_site_label_3
_geom_torsion_atom_site_label_4
_geom_torsion
_geom_torsion_site_symmetry_1
_geom_torsion_site_symmetry_2
_geom_torsion_site_symmetry_3
_geom_torsion_site_symmetry_4
_geom_torsion_publ_flag
N1 Cu1 N1 C4 -55.1(4) 3_655 . . . ?
O3' Cu1 N1 C4 -140.9(7) 3_655 . . . ?
O3' Cu1 N1 C4 30.5(7) . . . . ?
N1 Cu1 N1 C3 127.2(6) 3_655 . . . ?
N4 Cu1 N1 C3 -49.2(5) . . . . ?
O3' Cu1 N1 C3 41.4(7) 3_655 . . . ?
O3' Cu1 N1 C3 -147.2(7) . . . . ?
C7 N2 N3 C9 -1.4(5) . . . . ?
C11 N2 N3 C9 -178.9(4) . . . . ?
N1 Cu1 N4 C14 129.9(4) . . . . ?
N4 Cu1 N4 C14 -53.8(4) 3_655 . . . ?
O3' Cu1 N4 C14 44.2(7) 3_655 . . . ?
O3' Cu1 N4 C14 -144.2(6) . . . . ?
N1 Cu1 N4 C15 -51.7(5) . . . . ?
N4 Cu1 N4 C15 124.6(5) 3_655 . . . ?
O3' Cu1 N4 C15 -137.4(7) 3_655 . . . ?
O3' Cu1 N4 C15 34.2(7) . . . . ?
C18 N5 N6 C20 -1.0(5) . . . . ?
C18 N5 N6 C22 179.8(4) . . . . ?
C5 C1 C2 C3 -0.3(8) . . . . ?
C6 C1 C2 C3 179.7(5) . . . . ?
C4 N1 C3 C2 1.1(9) . . . . ?
Cu1 N1 C3 C2 178.8(4) . . . . ?
C1 C2 C3 N1 -0.7(9) . . . . ?
C3 N1 C4 C5 -0.5(10) . . . . ?
Cu1 N1 C4 C5 -178.3(5) . . . . ?
N1 C4 C5 C1 -0.4(10) . . . . ?
C2 C1 C5 C4 0.8(9) . . . . ?
C6 C1 C5 C4 -179.1(5) . . . . ?
C2 C1 C6 C7 45.6(8) . . . . ?
C5 C1 C6 C7 -134.4(6) . . . . ?
C2 C1 C6 C9 -133.0(6) . . . . ?
C5 C1 C6 C9 47.0(8) . . . . ?
N3 N2 C7 C6 0.6(6) . . . . ?
C11 N2 C7 C6 177.8(4) . . . . ?
N3 N2 C7 C8 177.8(5) . . . . ?
C11 N2 C7 C8 -5.0(8) . . . . ?
C9 C6 C7 N2 0.4(5) . . . . ?
C1 C6 C7 N2 -178.4(5) . . . . ?
C9 C6 C7 C8 -176.4(6) . . . . ?
C1 C6 C7 C8 4.7(9) . . . . ?
N2 N3 C9 C6 1.6(5) . . . . ?
N2 N3 C9 C10 -178.9(4) . . . . ?
C7 C6 C9 N3 -1.3(6) . . . . ?
C1 C6 C9 N3 177.5(5) . . . . ?
C7 C6 C9 C10 179.3(5) . . . . ?
C1 C6 C9 C10 -1.9(9) . . . . ?
C7 N2 C11 N2 -94.1(5) . . . 2_565 ?
N3 N2 C11 N2 82.9(3) . . . 2_565 ?
C16 C12 C13 C14 0.8(8) . . . . ?
C17 C12 C13 C14 -179.3(5) . . . . ?
C15 N4 C14 C13 -0.9(9) . . . . ?
Cu1 N4 C14 C13 177.5(5) . . . . ?
C12 C13 C14 N4 0.1(9) . . . . ?
C14 N4 C15 C16 0.8(9) . . . . ?
Cu1 N4 C15 C16 -177.6(5) . . . . ?
N4 C15 C16 C12 0.1(9) . . . . ?
C13 C12 C16 C15 -0.9(8) . . . . ?
C17 C12 C16 C15 179.2(5) . . . . ?
C16 C12 C17 C20 53.2(8) . . . . ?
C13 C12 C17 C20 -126.7(6) . . . . ?
C16 C12 C17 C18 -126.2(6) . . . . ?
C13 C12 C17 C18 53.9(8) . . . . ?
N6 N5 C18 C17 0.8(5) . . . . ?
N6 N5 C18 C19 174.5(4) . . . . ?
C20 C17 C18 N5 -0.4(6) . . . . ?
C12 C17 C18 N5 179.0(5) . . . . ?
C20 C17 C18 C19 -173.3(5) . . . . ?
C12 C17 C18 C19 6.1(9) . . . . ?
N5 N6 C20 C17 0.7(6) . . . . ?
C22 N6 C20 C17 179.9(5) . . . . ?
N5 N6 C20 C21 -179.4(5) . . . . ?
C22 N6 C20 C21 -0.2(9) . . . . ?
C18 C17 C20 N6 -0.2(6) . . . . ?
C12 C17 C20 N6 -179.6(5) . . . . ?
C18 C17 C20 C21 180.0(6) . . . . ?
C12 C17 C20 C21 0.5(10) . . . . ?
C20 N6 C22 N6 105.2(5) . . . 2 ?
N5 N6 C22 N6 -75.7(4) . . . 2 ?
O1 N7 O3' Cu1 -55(7) . . . . ?
O2' N7 O3' Cu1 -145(7) . . . . ?
O2 N7 O3' Cu1 -2(9) . . . . ?
O1' N7 O3' Cu1 34(7) . . . . ?
O3 N7 O3' Cu1 149(7) . . . . ?
N1 Cu1 O3' N7 -118(7) 3_655 . . . ?
N1 Cu1 O3' N7 151(7) . . . . ?
N4 Cu1 O3' N7 61(7) . . . . ?
N4 Cu1 O3' N7 -28(7) 3_655 . . . ?
O3' Cu1 O3' N7 -164(7) 3_655 . . . ?
